data_4505517
loop_
_publ_author_name
'Park, Sunhong'
'Lindoy, Leonard F.'
'Lee, Shim Sung'

_publ_section_title
;
 Assembly of Silver(I) Complexes of Isomeric NS2-Macrocycles Displaying
 Cyclic Oligomer, Helix, and Zigzag Structures
;
_journal_issue 3
_journal_name_full 'Crystal Growth &amp; Design'
_journal_page_first 1320
_journal_paper_doi 10.1021/cg201374g
_journal_volume 12
_journal_year 2012
_chemical_formula_sum 'C12 H17 N S2'
_chemical_formula_weight 239.39
_chemical_name_systematic
; 
 ? 
;
_space_group_IT_number 14
_symmetry_cell_setting monoclinic
_symmetry_space_group_name_Hall '-P 2yn'
_symmetry_space_group_name_H-M 'P 1 21/n 1'
_atom_sites_solution_hydrogens geom
_atom_sites_solution_primary direct
_atom_sites_solution_secondary difmap
_audit_creation_method SHELXTL
_cell_angle_alpha 90.00
_cell_angle_beta 94.041(2)
_cell_angle_gamma 90.00
_cell_formula_units_Z 4
_cell_length_a 5.3199(5)
_cell_length_b 16.8338(16)
_cell_length_c 13.4036(12)
_cell_measurement_reflns_used 2512
_cell_measurement_temperature 173(2)
_cell_measurement_theta_max 28.19
_cell_measurement_theta_min 2.42
_cell_volume 1197.36(19)
_computing_cell_refinement 'Bruker SMART'
_computing_data_collection 'Bruker SMART'
_computing_data_reduction 'Bruker SAINT'
_computing_molecular_graphics 'Bruker SHELXTL'
_computing_publication_material 'Bruker SHELXTL'
_computing_structure_refinement 'SHELXL-97 (Sheldrick, 1997)'
_computing_structure_solution 'SHELXS-97 (Sheldrick, 1990)'
_diffrn_ambient_temperature 173(2)
_diffrn_measured_fraction_theta_full 0.999
_diffrn_measured_fraction_theta_max 0.999
_diffrn_measurement_device_type 'CCD area detector'
_diffrn_measurement_method 'phi and omega scans'
_diffrn_radiation_monochromator graphite
_diffrn_radiation_source 'fine-focus sealed tube'
_diffrn_radiation_type MoK\a
_diffrn_radiation_wavelength 0.71073
_diffrn_reflns_av_R_equivalents 0.0595
_diffrn_reflns_av_sigmaI/netI 0.0575
_diffrn_reflns_limit_h_max 6
_diffrn_reflns_limit_h_min -6
_diffrn_reflns_limit_k_max 21
_diffrn_reflns_limit_k_min -12
_diffrn_reflns_limit_l_max 17
_diffrn_reflns_limit_l_min -17
_diffrn_reflns_number 7234
_diffrn_reflns_theta_full 27.00
_diffrn_reflns_theta_max 27.00
_diffrn_reflns_theta_min 1.95
_exptl_absorpt_coefficient_mu 0.412
_exptl_absorpt_correction_type none
_exptl_crystal_colour Colorless
_exptl_crystal_density_diffrn 1.328
_exptl_crystal_density_method 'not measured'
_exptl_crystal_description needle
_exptl_crystal_F_000 512
_exptl_crystal_size_max 0.40
_exptl_crystal_size_mid 0.10
_exptl_crystal_size_min 0.02
_refine_diff_density_max 0.580
_refine_diff_density_min -0.557
_refine_diff_density_rms 0.057
_refine_ls_extinction_method none
_refine_ls_goodness_of_fit_ref 1.032
_refine_ls_hydrogen_treatment constr
_refine_ls_matrix_type full
_refine_ls_number_parameters 136
_refine_ls_number_reflns 2613
_refine_ls_number_restraints 0
_refine_ls_restrained_S_all 1.032
_refine_ls_R_factor_all 0.0671
_refine_ls_R_factor_gt 0.0392
_refine_ls_shift/su_max 0.000
_refine_ls_shift/su_mean 0.000
_refine_ls_structure_factor_coef Fsqd
_refine_ls_weighting_details 'calc w=1/[\s^2^(Fo^2^)+(0.0376P)^2^+0.6206P] where P=(Fo^2^+2Fc^2^)/3'
_refine_ls_weighting_scheme calc
_refine_ls_wR_factor_gt 0.0901
_refine_ls_wR_factor_ref 0.1026
_reflns_number_gt 1855
_reflns_number_total 2613
_reflns_threshold_expression >2sigma(I)
_cod_data_source_file cg201374g_si_002.cif
_cod_data_source_block mL
_cod_depositor_comments
;
The following automatic conversions were performed:

'_symmetry_cell_setting' value 'Monoclinic' changed to 'monoclinic'
according to /home/saulius/struct/CIF-dictionaries/cif_core.dic
dictionary named 'cif_core.dic' version 2.4.1 from 2010-06-29.

Automatic conversion script
Id: cif_fix_values 1715 2011-07-08 13:25:40Z adriana 
;
_cod_original_sg_symbol_H-M P2(1)/n
_cod_database_code 4505517

loop_
_symmetry_equiv_pos_as_xyz
'x, y, z'
'-x+1/2, y+1/2, -z+1/2'
'-x, -y, -z'
'x-1/2, -y-1/2, z-1/2'

loop_
_atom_site_label
_atom_site_type_symbol
_atom_site_fract_x
_atom_site_fract_y
_atom_site_fract_z
_atom_site_U_iso_or_equiv
_atom_site_adp_type
_atom_site_occupancy
_atom_site_symmetry_multiplicity
_atom_site_calc_flag
_atom_site_refinement_flags
S2 S 0.06910(11) 0.17915(4) 0.78819(5) 0.02737(17) Uani 1 1 d .
S1 S -0.05857(12) 0.48616(4) 0.81693(5) 0.03229(18) Uani 1 1 d .
C3 C -0.0856(5) 0.48738(15) 0.68078(18) 0.0303(6) Uani 1 1 d .
H3A H -0.2661 0.4847 0.6574 0.036 Uiso 1 1 calc R
H3B H -0.0182 0.5384 0.6573 0.036 Uiso 1 1 calc R
N1 N 0.2626(4) 0.33236(12) 0.91551(14) 0.0271(5) Uani 1 1 d .
H1A H 0.1318 0.3082 0.9384 0.032 Uiso 1 1 calc R
C1 C 0.0018(4) 0.34115(14) 0.65801(17) 0.0246(5) Uani 1 1 d .
H1B H -0.1344 0.3296 0.6979 0.029 Uiso 1 1 calc R
C9 C 0.1460(4) 0.27901(14) 0.62448(16) 0.0244(5) Uani 1 1 d .
C4 C 0.2774(4) 0.47246(14) 0.84633(18) 0.0274(5) Uani 1 1 d .
H4A H 0.3555 0.4502 0.7875 0.033 Uiso 1 1 calc R
H4B H 0.3574 0.5244 0.8627 0.033 Uiso 1 1 calc R
C10 C 0.3402(4) 0.29610(16) 0.56338(17) 0.0291(6) Uani 1 1 d .
H10A H 0.4412 0.2544 0.5402 0.035 Uiso 1 1 calc R
C2 C 0.0523(4) 0.41993(14) 0.63449(16) 0.0233(5) Uani 1 1 d .
C6 C 0.4401(4) 0.29264(14) 0.85398(18) 0.0256(5) Uani 1 1 d .
H6A H 0.6132 0.2993 0.8851 0.031 Uiso 1 1 calc R
H6B H 0.4330 0.3179 0.7871 0.031 Uiso 1 1 calc R
C7 C 0.3820(4) 0.20480(15) 0.84230(19) 0.0296(6) Uani 1 1 d .
H7A H 0.4054 0.1797 0.9091 0.035 Uiso 1 1 calc R
H7B H 0.5077 0.1811 0.8001 0.035 Uiso 1 1 calc R
C5 C 0.3214(5) 0.41578(14) 0.93569(17) 0.0299(6) Uani 1 1 d .
H5A H 0.5004 0.4197 0.9609 0.036 Uiso 1 1 calc R
H5B H 0.2182 0.4342 0.9898 0.036 Uiso 1 1 calc R
C12 C 0.2450(5) 0.43554(15) 0.57265(17) 0.0291(6) Uani 1 1 d .
H12A H 0.2807 0.4888 0.5550 0.035 Uiso 1 1 calc R
C8 C 0.0993(5) 0.19434(14) 0.65554(18) 0.0326(6) Uani 1 1 d .
H8A H 0.2399 0.1610 0.6348 0.039 Uiso 1 1 calc R
H8B H -0.0568 0.1753 0.6186 0.039 Uiso 1 1 calc R
C11 C 0.3860(5) 0.37392(16) 0.53643(18) 0.0319(6) Uani 1 1 d .
H11A H 0.5148 0.3852 0.4929 0.038 Uiso 1 1 calc R

loop_
_atom_site_aniso_label
_atom_site_aniso_U_11
_atom_site_aniso_U_22
_atom_site_aniso_U_33
_atom_site_aniso_U_23
_atom_site_aniso_U_13
_atom_site_aniso_U_12
S2 0.0290(3) 0.0227(3) 0.0301(3) 0.0024(3) 0.0003(2) -0.0052(3)
S1 0.0321(3) 0.0342(4) 0.0305(3) -0.0058(3) 0.0018(2) 0.0075(3)
C3 0.0375(14) 0.0236(14) 0.0286(13) 0.0009(10) -0.0056(10) 0.0036(11)
N1 0.0325(11) 0.0233(12) 0.0261(11) 0.0014(8) 0.0064(8) -0.0051(9)
C1 0.0233(11) 0.0283(14) 0.0218(12) 0.0002(10) -0.0007(9) -0.0023(9)
C9 0.0318(12) 0.0217(13) 0.0185(11) -0.0014(9) -0.0054(9) -0.0011(10)
C4 0.0306(13) 0.0218(13) 0.0286(13) -0.0016(10) -0.0051(10) -0.0031(10)
C10 0.0317(13) 0.0328(15) 0.0222(13) -0.0073(10) -0.0017(10) 0.0040(11)
C2 0.0251(12) 0.0223(13) 0.0212(11) 0.0004(10) -0.0064(9) -0.0003(9)
C6 0.0229(11) 0.0225(13) 0.0312(13) 0.0019(10) -0.0004(9) -0.0017(10)
C7 0.0276(13) 0.0265(14) 0.0339(14) 0.0011(11) -0.0028(10) 0.0020(10)
C5 0.0413(14) 0.0255(14) 0.0220(12) -0.0040(10) -0.0043(10) -0.0016(11)
C12 0.0340(13) 0.0277(14) 0.0247(12) 0.0038(10) -0.0033(10) -0.0063(11)
C8 0.0463(15) 0.0222(14) 0.0287(14) -0.0029(11) -0.0005(11) 0.0008(11)
C11 0.0336(14) 0.0405(16) 0.0217(12) -0.0003(11) 0.0034(10) -0.0057(12)

loop_
_atom_type_symbol
_atom_type_description
_atom_type_scat_dispersion_real
_atom_type_scat_dispersion_imag
_atom_type_scat_source
C C 0.0033 0.0016 'International Tables Vol C Tables 4.2.6.8 and 6.1.1.4'
H H 0.0000 0.0000 'International Tables Vol C Tables 4.2.6.8 and 6.1.1.4'
N N 0.0061 0.0033 'International Tables Vol C Tables 4.2.6.8 and 6.1.1.4'
S S 0.1246 0.1234 'International Tables Vol C Tables 4.2.6.8 and 6.1.1.4'

loop_
_geom_angle_atom_site_label_1
_geom_angle_atom_site_label_2
_geom_angle_atom_site_label_3
_geom_angle
C8 S2 C7 102.43(12)
C4 S1 C3 103.05(11)
C2 C3 S1 113.41(16)
C6 N1 C5 114.01(19)
C9 C1 C2 121.5(2)
C1 C9 C10 118.9(2)
C1 C9 C8 121.0(2)
C10 C9 C8 120.0(2)
C5 C4 S1 109.94(17)
C11 C10 C9 120.0(2)
C12 C2 C1 118.5(2)
C12 C2 C3 120.3(2)
C1 C2 C3 121.1(2)
N1 C6 C7 111.7(2)
C6 C7 S2 116.51(17)
N1 C5 C4 115.74(19)
C11 C12 C2 120.5(2)
C9 C8 S2 115.51(17)
C10 C11 C12 120.4(2)

loop_
_geom_bond_atom_site_label_1
_geom_bond_atom_site_label_2
_geom_bond_distance
S2 C8 1.815(3)
S2 C7 1.820(2)
S1 C4 1.818(2)
S1 C3 1.821(2)
C3 C2 1.509(3)
N1 C6 1.459(3)
N1 C5 1.460(3)
C1 C9 1.390(3)
C1 C2 1.394(3)
C9 C10 1.393(3)
C9 C8 1.510(3)
C4 C5 1.536(3)
C10 C11 1.385(4)
C2 C12 1.388(3)
C6 C7 1.516(3)
C12 C11 1.387(4)

loop_
_cod_related_entry_id
_cod_related_entry_database
_cod_related_entry_code
1 ChemSpider 30661521
